data_1560436
loop_
_publ_author_name
'Kotha, Sambasivarao'
'Fatma, Ambareen'
'Ansari, Saima'

_publ_section_title
;
 2,3-Dihydro-1<i>H</i>-cyclopenta[<i>b</i>]naphthalene-4,9-dione
;
_journal_coeditor_code HB4372
_journal_issue 2
_journal_name_full IUCrData
_journal_page_first x210167
_journal_paper_doi 10.1107/S241431462100167X
_journal_volume 6
_journal_year 2021
_chemical_absolute_configuration unk
_chemical_formula_iupac 'C13 H10 O2'
_chemical_formula_moiety 'C13 H10 O2'
_chemical_formula_sum 'C13 H10 O2'
_chemical_formula_weight 198.223
_chemical_name_systematic
;
2,3-Dihydro-1<i>H</i>-cyclopenta[<i>b</i>]naphthalene-4,9-dione
;
_space_group_crystal_system tetragonal
_space_group_IT_number 78
_space_group_name_Hall 'P 4cw'
_space_group_name_H-M_alt 'P 43'
_atom_sites_solution_primary iterative
_cell_angle_alpha 90
_cell_angle_beta 90
_cell_angle_gamma 90
_cell_formula_units_Z 8
_cell_length_a 7.47810(10)
_cell_length_b 7.47810(10)
_cell_length_c 33.0219(10)
_cell_measurement_reflns_used 16230
_cell_measurement_temperature 150
_cell_measurement_theta_max 30.9120
_cell_measurement_theta_min 2.4570
_cell_volume 1846.65(7)
_computing_cell_refinement
;
CrysAlisPro (Rigaku OD, 2018)
;
_computing_data_collection
;
CrysAlisPro (Rigaku OD, 2018)
;
_computing_data_reduction
;
CrysAlisPro (Rigaku OD, 2018)
;
_computing_molecular_graphics
;
<i>OLEX2</i> (Dolomanov <i>et al.</i>,  2009)
;
_computing_publication_material
;
<i>OLEX2</i> (Dolomanov <i>et al.</i>,  2009)
;
_computing_structure_refinement
;
<i>olex2.refine</i> (Bourhis <i>et al.</i>,  2015)
;
_computing_structure_solution
;
<i>olex2.solve</i> (Bourhis <i>et al.</i>,  2015)
;
_diffrn_ambient_temperature 150.0
_diffrn_detector 'CCD plate'
_diffrn_measured_fraction_theta_full 1.0000
_diffrn_measured_fraction_theta_max 1.0000
_diffrn_measurement_device 'abstract diffractometer'
_diffrn_measurement_device_type 'Rigaku Oxford Diffraction CCD'
_diffrn_measurement_method '\w scans'
_diffrn_radiation_monochromator graphite
_diffrn_radiation_probe x-ray
_diffrn_radiation_type 'Mo K\a'
_diffrn_radiation_wavelength 0.71073
_diffrn_reflns_av_R_equivalents 0.1498
_diffrn_reflns_av_unetI/netI 0.0735
_diffrn_reflns_limit_h_max 10
_diffrn_reflns_limit_h_min -10
_diffrn_reflns_limit_k_max 10
_diffrn_reflns_limit_k_min -10
_diffrn_reflns_limit_l_max 47
_diffrn_reflns_limit_l_min -46
_diffrn_reflns_number 46308
_diffrn_reflns_theta_full 24.9936
_diffrn_reflns_theta_max 24.99
_diffrn_reflns_theta_min 2.47
_diffrn_source 'fine-focus sealed X-ray tube'
_exptl_absorpt_coefficient_mu 0.096
_exptl_absorpt_correction_T_max 1.00000
_exptl_absorpt_correction_T_min 0.63596
_exptl_absorpt_correction_type multi-scan
_exptl_absorpt_process_details
;
(CrysAlisPro; Rigaku OD, 2018)
;
_exptl_crystal_colour colourless
_exptl_crystal_density_diffrn 1.426
_exptl_crystal_description block
_exptl_crystal_F_000 832.447
_exptl_crystal_size_max 0.21
_exptl_crystal_size_mid 0.13
_exptl_crystal_size_min 0.04
_refine_diff_density_max 0.3537
_refine_diff_density_min -0.3148
_refine_ls_abs_structure_details
;
Flack (1983)
;
_refine_ls_abs_structure_Flack 1.0(16)
_refine_ls_goodness_of_fit_ref 1.0523
_refine_ls_hydrogen_treatment constr
_refine_ls_matrix_type full
_refine_ls_number_constraints 34
_refine_ls_number_parameters 271
_refine_ls_number_reflns 3230
_refine_ls_number_restraints 1
_refine_ls_restrained_S_all 1.0523
_refine_ls_R_factor_all 0.0689
_refine_ls_R_factor_gt 0.0598
_refine_ls_shift/su_max 0.0002
_refine_ls_shift/su_mean 0.0000
_refine_ls_structure_factor_coef Fsqd
_refine_ls_weighting_details 'w=1/[\s^2^(Fo^2^)+(0.1209P)^2^+0.4577P] where P=(Fo^2^+2Fc^2^)/3'
_refine_ls_weighting_scheme calc
_refine_ls_wR_factor_gt 0.1642
_refine_ls_wR_factor_ref 0.1822
_reflns_number_gt 2851
_reflns_number_total 3230
_reflns_threshold_expression I>=2u(I)
_cod_data_source_file hb4372sup1.cif
_cod_data_source_block I
_cod_original_sg_symbol_Hall ' P 4cw'
_cod_database_code 1560436

loop_
_space_group_symop_id
_space_group_symop_operation_xyz
1 x,y,z
2 -y,x,z+3/4
3 y,-x,z+1/4
4 -x,-y,z+1/2

loop_
_atom_site_type_symbol
_atom_site_label
_atom_site_fract_x
_atom_site_fract_y
_atom_site_fract_z
_atom_site_U_iso_or_equiv
_atom_site_adp_type
_atom_site_occupancy
O O2 -0.1998(3) -1.0652(3) -0.53158(8) 0.0313(6) Uani 1.000000
O O3 -0.4644(3) -0.5372(3) -0.46901(7) 0.0314(6) Uani 1.000000
O O1 0.0178(4) -0.5172(4) -0.43869(8) 0.0414(7) Uani 1.000000
O O4 -0.6811(4) -1.0853(4) -0.56192(8) 0.0395(7) Uani 1.000000
C C13 -0.0343(4) -0.6351(4) -0.50334(11) 0.0217(8) Uani 1.000000
C C8 -0.1458(4) -0.9450(4) -0.50952(11) 0.0223(8) Uani 1.000000
C C15 -0.5855(4) -0.8269(5) -0.47358(9) 0.0199(7) Uani 1.000000
C C7 -0.1437(4) -0.9603(4) -0.46489(11) 0.0233(8) Uani 1.000000
C C2 -0.0910(4) -0.8149(5) -0.44071(10) 0.0229(8) Uani 1.000000
C C1 -0.0324(4) -0.6440(4) -0.45901(11) 0.0239(8) Uani 1.000000
C C16 -0.5999(4) -0.8685(4) -0.42918(9) 0.0232(7) Uani 1.000000
H H16a -0.4821(4) -0.8576(4) -0.41571(9) 0.0278(9) Uiso 1.000000
H H16b -0.6857(4) -0.7871(4) -0.41571(9) 0.0278(9) Uiso 1.000000
C C6 -0.1933(5) -1.1217(5) -0.44638(11) 0.0276(8) Uani 1.000000
H H6 -0.2294(5) -1.2205(5) -0.46249(11) 0.0331(10) Uiso 1.000000
C C9 -0.0811(4) -0.7738(4) -0.52694(9) 0.0202(7) Uani 1.000000
C C26 -0.5235(4) -0.6405(4) -0.53587(11) 0.0218(8) Uani 1.000000
C C18 -0.6846(5) -1.1272(5) -0.47248(10) 0.0272(8) Uani 1.000000
H H18a -0.6030(5) -1.2287(5) -0.47791(10) 0.0327(10) Uiso 1.000000
H H18b -0.8087(5) -1.1644(5) -0.47857(10) 0.0327(10) Uiso 1.000000
C C17 -0.6672(5) -1.0628(4) -0.42807(10) 0.0257(8) Uani 1.000000
H H17a -0.5815(5) -1.1392(4) -0.41314(10) 0.0308(9) Uiso 1.000000
H H17b -0.7846(5) -1.0690(4) -0.41429(10) 0.0308(9) Uiso 1.000000
C C14 -0.5197(4) -0.6577(4) -0.49071(10) 0.0219(7) Uani 1.000000
C C20 -0.6329(4) -0.9584(4) -0.54108(11) 0.0260(8) Uani 1.000000
C C10 -0.0680(4) -0.7337(4) -0.57106(10) 0.0240(7) Uani 1.000000
H H10a 0.0172(4) -0.8154(4) -0.58461(10) 0.0288(9) Uiso 1.000000
H H10b -0.1862(4) -0.7440(4) -0.58437(10) 0.0288(9) Uiso 1.000000
C C21 -0.5758(4) -0.7871(5) -0.56003(10) 0.0242(8) Uani 1.000000
C C25 -0.4721(5) -0.4794(5) -0.55371(12) 0.0293(8) Uani 1.000000
H H25 -0.4349(5) -0.3815(5) -0.53744(12) 0.0352(10) Uiso 1.000000
C C4 -0.1399(4) -0.9941(6) -0.38067(12) 0.0334(9) Uani 1.000000
H H4 -0.1397(4) -1.0054(6) -0.35201(12) 0.0401(11) Uiso 1.000000
C C24 -0.4762(5) -0.4644(5) -0.59580(11) 0.0337(9) Uani 1.000000
H H24 -0.4440(5) -0.3544(5) -0.60823(11) 0.0404(11) Uiso 1.000000
C C19 -0.6330(4) -0.9670(4) -0.49681(11) 0.0197(8) Uani 1.000000
C C11 0.0008(5) -0.5378(4) -0.57204(10) 0.0265(8) Uani 1.000000
H H11a 0.1181(5) -0.5317(4) -0.58585(10) 0.0318(9) Uiso 1.000000
H H11b -0.0847(5) -0.4605(4) -0.58681(10) 0.0318(9) Uiso 1.000000
C C12 0.0185(5) -0.4755(5) -0.52765(11) 0.0282(8) Uani 1.000000
H H12a -0.0620(5) -0.3733(5) -0.52209(11) 0.0339(10) Uiso 1.000000
H H12b 0.1430(5) -0.4396(5) -0.52153(11) 0.0339(10) Uiso 1.000000
C C22 -0.5754(5) -0.7690(5) -0.60195(10) 0.0306(8) Uani 1.000000
H H22 -0.6086(5) -0.8673(5) -0.61857(10) 0.0368(10) Uiso 1.000000
C C23 -0.5266(4) -0.6074(6) -0.61955(11) 0.0350(9) Uani 1.000000
H H23 -0.5279(4) -0.5954(6) -0.64819(11) 0.0420(11) Uiso 1.000000
C C3 -0.0899(4) -0.8328(5) -0.39846(10) 0.0292(8) Uani 1.000000
H H3 -0.0550(4) -0.7348(5) -0.38194(10) 0.0351(10) Uiso 1.000000
C C5 -0.1894(5) -1.1370(5) -0.40428(11) 0.0342(9) Uani 1.000000
H H5 -0.2213(5) -1.2470(5) -0.39185(11) 0.0410(11) Uiso 1.000000

loop_
_atom_site_aniso_label
_atom_site_aniso_U_11
_atom_site_aniso_U_22
_atom_site_aniso_U_33
_atom_site_aniso_U_12
_atom_site_aniso_U_13
_atom_site_aniso_U_23
O2 0.0404(14) 0.0252(13) 0.0283(13) -0.0019(11) -0.0009(11) -0.0025(10)
O3 0.0432(15) 0.0280(13) 0.0231(13) -0.0011(11) -0.0008(11) -0.0038(11)
O1 0.0612(18) 0.0350(15) 0.0278(15) -0.0011(12) -0.0138(13) -0.0077(13)
O4 0.0519(17) 0.0388(15) 0.0278(14) 0.0009(12) -0.0114(12) -0.0089(12)
C13 0.0200(17) 0.0225(19) 0.0226(19) 0.0046(13) -0.0004(12) -0.0008(12)
C8 0.0207(16) 0.0237(17) 0.0224(18) 0.0048(13) 0.0017(13) 0.0018(14)
C15 0.0193(16) 0.0252(17) 0.0152(17) 0.0025(13) -0.0011(13) -0.0021(13)
C7 0.0214(18) 0.0285(19) 0.0201(18) 0.0087(14) 0.0030(12) 0.0069(13)
C2 0.0180(16) 0.0321(19) 0.0186(17) 0.0082(13) -0.0012(13) 0.0000(14)
C1 0.0257(19) 0.0261(19) 0.0198(18) 0.0070(14) -0.0066(12) -0.0026(13)
C16 0.0254(17) 0.0268(18) 0.0172(17) -0.0004(13) -0.0023(14) 0.0036(14)
C6 0.0210(17) 0.032(2) 0.0299(19) 0.0049(13) 0.0032(14) 0.0059(16)
C9 0.0165(15) 0.0245(17) 0.0198(18) 0.0058(12) -0.0016(12) 0.0016(13)
C26 0.0207(17) 0.0245(18) 0.0202(19) 0.0072(13) 0.0032(12) -0.0001(13)
C18 0.036(2) 0.0204(17) 0.0253(19) 0.0014(13) 0.0009(15) -0.0004(14)
C17 0.0302(18) 0.0264(18) 0.0205(17) 0.0016(14) 0.0034(14) 0.0011(14)
C14 0.0215(16) 0.0242(17) 0.0200(18) 0.0042(13) -0.0013(12) 0.0002(14)
C20 0.0250(19) 0.031(2) 0.022(2) 0.0047(14) -0.0052(13) -0.0060(14)
C10 0.0271(18) 0.0243(17) 0.0207(17) 0.0020(13) 0.0008(14) -0.0027(14)
C21 0.0188(17) 0.036(2) 0.0173(16) 0.0076(14) -0.0020(13) -0.0008(14)
C25 0.0279(19) 0.0276(19) 0.032(2) 0.0069(14) 0.0060(15) 0.0049(16)
C4 0.0206(18) 0.056(2) 0.0234(19) 0.0075(15) 0.0009(13) 0.0121(17)
C24 0.0265(19) 0.046(2) 0.028(2) 0.0086(16) 0.0044(15) 0.0196(17)
C19 0.0178(16) 0.0238(19) 0.0176(18) 0.0040(13) -0.0009(12) 0.0010(12)
C11 0.0280(18) 0.0280(18) 0.0235(18) 0.0000(13) 0.0009(14) 0.0057(15)
C12 0.0293(18) 0.0250(17) 0.030(2) -0.0005(13) 0.0003(15) -0.0028(15)
C22 0.0252(18) 0.047(2) 0.0198(17) 0.0102(15) 0.0000(14) -0.0021(16)
C23 0.0242(19) 0.064(3) 0.0165(18) 0.0111(17) 0.0017(13) 0.0057(18)
C3 0.0209(17) 0.044(2) 0.0225(18) 0.0096(14) -0.0060(14) -0.0002(16)
C5 0.0239(18) 0.046(2) 0.033(2) 0.0082(15) 0.0094(16) 0.0156(18)

loop_
_atom_type_symbol
_atom_type_scat_Cromer_Mann_a1
_atom_type_scat_Cromer_Mann_a2
_atom_type_scat_Cromer_Mann_a3
_atom_type_scat_Cromer_Mann_a4
_atom_type_scat_Cromer_Mann_b1
_atom_type_scat_Cromer_Mann_b2
_atom_type_scat_Cromer_Mann_b3
_atom_type_scat_Cromer_Mann_b4
_atom_type_scat_Cromer_Mann_c
_atom_type_scat_dispersion_source
_atom_type_scat_dispersion_real
_atom_type_scat_dispersion_imag
_atom_type_scat_source
H 0.49300 0.32291 0.14019 0.04081 10.51090 26.12570 3.14236 57.79970 0.0030380000826 'Henke, Gullikson and Davis, At. Data and Nucl. Data Tables, 1993, 54, 2' 0.00000 0.00000 'International Tables Volume C Table 6.1.1.4 (pp. 500-502)'
C 2.31000 1.02000 1.58860 0.86500 20.84390 10.20750 0.56870 51.65120 0.215599998832 'Henke, Gullikson and Davis, At. Data and Nucl. Data Tables, 1993, 54, 2' 0.00347 0.00161 'International Tables Volume C Table 6.1.1.4 (pp. 500-502)'
O 3.04850 2.28680 1.54630 0.86700 13.27710 5.70110 0.32390 32.90890 0.250800013542 'Henke, Gullikson and Davis, At. Data and Nucl. Data Tables, 1993, 54, 2' 0.01158 0.00611 'International Tables Volume C Table 6.1.1.4 (pp. 500-502)'

loop_
_geom_angle_atom_site_label_1
_geom_angle_atom_site_label_2
_geom_angle_atom_site_label_3
_geom_angle_site_symmetry_1
_geom_angle_site_symmetry_3
_geom_angle
_geom_angle_publ_flag
C9 C13 C1 . . 123.2(3) ?
C12 C13 C1 . . 124.8(3) ?
C12 C13 C9 . . 112.0(3) ?
C7 C8 O2 . . 122.6(3) ?
C9 C8 O2 . . 120.6(3) ?
C9 C8 C7 . . 116.7(3) ?
C14 C15 C16 . . 125.2(3) ?
C19 C15 C16 . . 112.1(3) ?
C19 C15 C14 . . 122.6(3) ?
C2 C7 C8 . . 120.6(3) ?
C6 C7 C8 . . 119.9(3) ?
C6 C7 C2 . . 119.5(3) ?
C1 C2 C7 . . 121.3(3) ?
C3 C2 C7 . . 119.5(3) ?
C3 C2 C1 . . 119.2(3) ?
C13 C1 O1 . . 121.1(3) ?
C2 C1 O1 . . 122.5(3) ?
C2 C1 C13 . . 116.3(3) ?
H16a C16 C15 . . 110.96(17) ?
H16b C16 C15 . . 110.96(17) ?
H16b C16 H16a . . 109.0 ?
C17 C16 C15 . . 104.0(3) ?
C17 C16 H16a . . 110.96(18) ?
C17 C16 H16b . . 110.96(18) ?
H6 C6 C7 . . 120.0(2) ?
C5 C6 C7 . . 119.9(4) ?
C5 C6 H6 . . 120.0(2) ?
C8 C9 C13 . . 121.7(3) ?
C10 C9 C13 . . 113.3(3) ?
C10 C9 C8 . . 125.0(3) ?
C21 C26 C14 . . 120.1(3) ?
C25 C26 C14 . . 119.3(3) ?
C25 C26 C21 . . 120.6(3) ?
H18b C18 H18a . . 109.0 ?
C17 C18 H18a . . 111.00(19) ?
C17 C18 H18b . . 111.00(18) ?
C19 C18 H18a . . 111.00(18) ?
C19 C18 H18b . . 111.00(18) ?
C19 C18 C17 . . 103.8(3) ?
C18 C17 C16 . . 107.4(3) ?
H17a C17 C16 . . 110.24(18) ?
H17a C17 C18 . . 110.24(19) ?
H17b C17 C16 . . 110.24(19) ?
H17b C17 C18 . . 110.24(19) ?
H17b C17 H17a . . 108.5 ?
C15 C14 O3 . . 121.4(3) ?
C26 C14 O3 . . 121.8(3) ?
C26 C14 C15 . . 116.8(3) ?
C21 C20 O4 . . 121.0(3) ?
C19 C20 O4 . . 121.8(3) ?
C19 C20 C21 . . 117.3(3) ?
H10a C10 C9 . . 111.08(18) ?
H10b C10 C9 . . 111.08(17) ?
H10b C10 H10a . . 109.0 ?
C11 C10 C9 . . 103.4(3) ?
C11 C10 H10a . . 111.08(18) ?
C11 C10 H10b . . 111.08(19) ?
C20 C21 C26 . . 120.7(3) ?
C22 C21 C26 . . 119.1(3) ?
C22 C21 C20 . . 120.2(3) ?
H25 C25 C26 . . 120.5(2) ?
C24 C25 C26 . . 119.0(4) ?
C24 C25 H25 . . 120.5(2) ?
C3 C4 H4 . . 119.8(2) ?
C5 C4 H4 . . 119.8(2) ?
C5 C4 C3 . . 120.4(4) ?
H24 C24 C25 . . 119.7(2) ?
C23 C24 C25 . . 120.7(4) ?
C23 C24 H24 . . 119.7(2) ?
C18 C19 C15 . . 112.7(3) ?
C20 C19 C15 . . 122.3(3) ?
C20 C19 C18 . . 125.0(3) ?
H11a C11 C10 . . 110.31(18) ?
H11b C11 C10 . . 110.31(19) ?
H11b C11 H11a . . 108.6 ?
C12 C11 C10 . . 107.1(3) ?
C12 C11 H11a . . 110.31(17) ?
C12 C11 H11b . . 110.31(18) ?
C11 C12 C13 . . 104.3(3) ?
H12a C12 C13 . . 110.90(19) ?
H12a C12 C11 . . 110.90(18) ?
H12b C12 C13 . . 110.90(18) ?
H12b C12 C11 . . 110.90(17) ?
H12b C12 H12a . . 108.9 ?
H22 C22 C21 . . 120.0(2) ?
C23 C22 C21 . . 120.1(4) ?
C23 C22 H22 . . 120.0(2) ?
C22 C23 C24 . . 120.6(4) ?
H23 C23 C24 . . 119.7(2) ?
H23 C23 C22 . . 119.7(2) ?
C4 C3 C2 . . 120.1(4) ?
H3 C3 C2 . . 120.0(2) ?
H3 C3 C4 . . 120.0(2) ?
C4 C5 C6 . . 120.5(4) ?
H5 C5 C6 . . 119.7(2) ?
H5 C5 C4 . . 119.7(2) ?

loop_
_geom_bond_atom_site_label_1
_geom_bond_atom_site_label_2
_geom_bond_site_symmetry_2
_geom_bond_distance
_geom_bond_publ_flag
O2 C8 . 1.225(4) ?
O3 C14 . 1.223(4) ?
O1 C1 . 1.221(4) ?
O4 C20 . 1.226(4) ?
C13 C1 . 1.465(5) ?
C13 C9 . 1.343(5) ?
C13 C12 . 1.492(5) ?
C8 C7 . 1.478(5) ?
C8 C9 . 1.485(5) ?
C15 C16 . 1.503(4) ?
C15 C14 . 1.471(5) ?
C15 C19 . 1.346(5) ?
C7 C2 . 1.406(5) ?
C7 C6 . 1.403(5) ?
C2 C1 . 1.480(5) ?
C2 C3 . 1.402(5) ?
C16 H16a . 0.9900 ?
C16 H16b . 0.9900 ?
C16 C17 . 1.538(5) ?
C6 H6 . 0.9500 ?
C6 C5 . 1.395(5) ?
C9 C10 . 1.491(4) ?
C26 C14 . 1.497(5) ?
C26 C21 . 1.411(5) ?
C26 C25 . 1.395(5) ?
C18 H18a . 0.9900 ?
C18 H18b . 0.9900 ?
C18 C17 . 1.549(5) ?
C18 C19 . 1.493(5) ?
C17 H17a . 0.9900 ?
C17 H17b . 0.9900 ?
C20 C21 . 1.488(5) ?
C20 C19 . 1.463(5) ?
C10 H10a . 0.9900 ?
C10 H10b . 0.9900 ?
C10 C11 . 1.553(5) ?
C21 C22 . 1.391(5) ?
C25 H25 . 0.9500 ?
C25 C24 . 1.395(5) ?
C4 H4 . 0.9500 ?
C4 C3 . 1.393(5) ?
C4 C5 . 1.373(6) ?
C24 H24 . 0.9500 ?
C24 C23 . 1.379(6) ?
C11 H11a . 0.9900 ?
C11 H11b . 0.9900 ?
C11 C12 . 1.544(5) ?
C12 H12a . 0.9900 ?
C12 H12b . 0.9900 ?
C22 H22 . 0.9500 ?
C22 C23 . 1.390(5) ?
C23 H23 . 0.9500 ?
C3 H3 . 0.9500 ?
C5 H5 . 0.9500 ?

loop_
_geom_torsion_atom_site_label_1
_geom_torsion_atom_site_label_2
_geom_torsion_atom_site_label_3
_geom_torsion_atom_site_label_4
_geom_torsion_site_symmetry_1
_geom_torsion_site_symmetry_2
_geom_torsion_site_symmetry_3
_geom_torsion_site_symmetry_4
_geom_torsion
_geom_torsion_publ_flag
O2 C8 C7 C2 . . . . -176.0(3) ?
O2 C8 C7 C6 . . . . 4.5(4) ?
O2 C8 C9 C13 . . . . 174.8(3) ?
O2 C8 C9 C10 . . . . -2.6(4) ?
O3 C14 C15 C16 . . . . 2.7(4) ?
O3 C14 C15 C19 . . . . -174.3(3) ?
O3 C14 C26 C21 . . . . 175.3(3) ?
O3 C14 C26 C25 . . . . -3.7(4) ?
O1 C1 C13 C9 . . . . 177.1(3) ?
O1 C1 C13 C12 . . . . -1.4(4) ?
O1 C1 C2 C7 . . . . -178.3(3) ?
O1 C1 C2 C3 . . . . 0.2(4) ?
O4 C20 C21 C26 . . . . 178.9(3) ?
O4 C20 C21 C22 . . . . -0.4(4) ?
O4 C20 C19 C15 . . . . -178.0(3) ?
O4 C20 C19 C18 . . . . 1.9(4) ?
C13 C1 C2 C7 . . . . 0.6(3) ?
C13 C1 C2 C3 . . . . 179.1(3) ?
C13 C9 C8 C7 . . . . -4.4(3) ?
C13 C9 C10 C11 . . . . 0.8(3) ?
C13 C12 C11 C10 . . . . 1.5(3) ?
C8 C7 C2 C1 . . . . -1.4(3) ?
C8 C7 C2 C3 . . . . -179.9(3) ?
C8 C7 C6 C5 . . . . 179.3(3) ?
C8 C9 C10 C11 . . . . 178.4(3) ?
C15 C16 C17 C18 . . . . 1.4(3) ?
C15 C14 C26 C21 . . . . -4.6(3) ?
C15 C14 C26 C25 . . . . 176.5(3) ?
C15 C19 C18 C17 . . . . 1.7(3) ?
C15 C19 C20 C21 . . . . 0.6(3) ?
C7 C2 C3 C4 . . . . 0.3(3) ?
C7 C6 C5 C4 . . . . 1.0(4) ?
C2 C3 C4 C5 . . . . 0.4(4) ?
C16 C17 C18 C19 . . . . -1.8(3) ?
C6 C5 C4 C3 . . . . -1.1(4) ?
C9 C10 C11 C12 . . . . -1.4(3) ?
C26 C21 C20 C19 . . . . 0.3(3) ?
C26 C21 C22 C23 . . . . -1.0(3) ?
C26 C25 C24 C23 . . . . -1.4(4) ?
C18 C19 C20 C21 . . . . -179.5(3) ?
C20 C21 C22 C23 . . . . 178.3(3) ?
C21 C22 C23 C24 . . . . 0.7(4) ?
C25 C24 C23 C22 . . . . 0.5(4) ?

_cod_database_fobs_code 1560436
